data_2242500
loop_
_publ_author_name
'Zharinova, Irina S.'
'Bilyalova, Alfiya A.'
'Bezzubov, Stanislav I.'

_publ_section_title
;
 Synthesis and crystal structure of methyl
 3-(3-hydroxy-3-phenylprop-2-enoyl)benzoate
;
_journal_coeditor_code WM5445
_journal_issue 6
_journal_name_full 'Acta Crystallographica Section E'
_journal_page_first 816
_journal_page_last 819
_journal_paper_doi 10.1107/S2056989018007259
_journal_volume 74
_journal_year 2018
_chemical_formula_iupac 'C17 H14 O4'
_chemical_formula_moiety 'C17 H14 O4'
_chemical_formula_sum 'C17 H14 O4'
_chemical_formula_weight 282.28
_chemical_name_systematic
;
Methyl 3-(3-hydroxy-3-phenylprop-2-enoyl)benzoate
;
_space_group_crystal_system monoclinic
_space_group_IT_number 14
_space_group_name_Hall '-P 2yn'
_space_group_name_H-M_alt 'P 1 21/n 1'
_symmetry_space_group_name_Hall '-P 2yn'
_symmetry_space_group_name_H-M 'P 1 21/n 1'
_atom_sites_solution_hydrogens difmap
_audit_creation_method SHELXL-2014/7
_cell_angle_alpha 90
_cell_angle_beta 102.711(2)
_cell_angle_gamma 90
_cell_formula_units_Z 4
_cell_length_a 7.8085(10)
_cell_length_b 10.5171(14)
_cell_length_c 17.124(2)
_cell_measurement_reflns_used 7383
_cell_measurement_temperature 150(2)
_cell_measurement_theta_max 30.611
_cell_measurement_theta_min 2.288
_cell_volume 1371.8(3)
_computing_cell_refinement
;
SAINT (Bruker, 2008)
;
_computing_data_collection
;
<i>APEX2</i> (Bruker, 2008)
;
_computing_data_reduction
;
SAINT (Bruker, 2008)
;
_computing_molecular_graphics
;
SHELXTL (Sheldrick, 2008)
;
_computing_publication_material
;
SHELXTL (Sheldrick, 2008), <i>OLEX2</i> (Dolomanov <i>et al.</i>,
2009) and publCIF
(Westrip, 2010)
;
_computing_structure_refinement
;
<i>SHELXL2014/7</i> (Sheldrick, 2015)
;
_computing_structure_solution
;
SHELXTL (Sheldrick, 2008)
;
_diffrn_ambient_temperature 150(2)
_diffrn_measured_fraction_theta_full 1.000
_diffrn_measured_fraction_theta_max 1.000
_diffrn_measurement_device_type 'Bruker SMART APEXII'
_diffrn_measurement_method \w
_diffrn_radiation_type MoK\a
_diffrn_radiation_wavelength 0.71073
_diffrn_reflns_av_R_equivalents 0.0194
_diffrn_reflns_limit_h_max 10
_diffrn_reflns_limit_h_min -10
_diffrn_reflns_limit_k_max 14
_diffrn_reflns_limit_k_min -14
_diffrn_reflns_limit_l_max 23
_diffrn_reflns_limit_l_min -24
_diffrn_reflns_number 16222
_diffrn_reflns_theta_full 25.242
_diffrn_reflns_theta_max 30.000
_diffrn_reflns_theta_min 2.288
_exptl_absorpt_coefficient_mu 0.097
_exptl_absorpt_correction_type multi-scan
_exptl_absorpt_process_details
;
(<i>SADABS</i>; Bruker, 2008)
;
_exptl_crystal_colour colorless
_exptl_crystal_density_diffrn 1.367
_exptl_crystal_description block
_exptl_crystal_F_000 592
_exptl_crystal_size_max 0.400
_exptl_crystal_size_mid 0.400
_exptl_crystal_size_min 0.400
_refine_diff_density_max 0.371
_refine_diff_density_min -0.224
_refine_ls_extinction_method none
_refine_ls_goodness_of_fit_ref 1.028
_refine_ls_hydrogen_treatment refxyz
_refine_ls_matrix_type full
_refine_ls_number_parameters 249
_refine_ls_number_reflns 4006
_refine_ls_number_restraints 0
_refine_ls_restrained_S_all 1.028
_refine_ls_R_factor_all 0.0448
_refine_ls_R_factor_gt 0.0388
_refine_ls_shift/su_max 0.001
_refine_ls_shift/su_mean 0.000
_refine_ls_structure_factor_coef Fsqd
_refine_ls_weighting_details 'w=1/[\s^2^(Fo^2^)+(0.0663P)^2^+0.2977P] where P=(Fo^2^+2Fc^2^)/3'
_refine_ls_weighting_scheme calc
_refine_ls_wR_factor_gt 0.1078
_refine_ls_wR_factor_ref 0.1139
_reflns_number_gt 3488
_reflns_number_total 4006
_reflns_threshold_expression 'I > 2\s(I)'
_cod_data_source_file wm5445sup1.cif
_cod_data_source_block I
_cod_database_code 2242500
_shelx_space_group_comment
;
The symmetry employed for this shelxl refinement is uniquely defined
by the following loop, which should always be used as a source of
symmetry information in preference to the above space-group names.
They are only intended as comments.
;
_shelx_estimated_absorpt_t_min 0.962
_shelx_estimated_absorpt_t_max 0.962

loop_
_space_group_symop_operation_xyz
'x, y, z'
'-x+1/2, y+1/2, -z+1/2'
'-x, -y, -z'
'x-1/2, -y-1/2, z-1/2'

loop_
_atom_site_type_symbol
_atom_site_label
_atom_site_fract_x
_atom_site_fract_y
_atom_site_fract_z
_atom_site_U_iso_or_equiv
_atom_site_adp_type
_atom_site_calc_flag
_atom_site_occupancy
_atom_site_disorder_assembly
_atom_site_disorder_group
O O1 -0.02289(10) 0.46985(7) 0.30296(4) 0.02697(17) Uani d 1 . .
O O2 -0.12474(11) 0.26937(7) 0.28859(4) 0.03277(19) Uani d 1 . .
O O3 0.38132(11) 0.60581(7) 0.53783(4) 0.02964(17) Uani d 1 . .
H H21 0.453(8) 0.656(5) 0.576(4) 0.044 Uiso d 0.44(7) A 1
O O4 0.57483(11) 0.70032(7) 0.65449(4) 0.02985(18) Uani d 1 . .
H H22 0.514(6) 0.679(3) 0.602(3) 0.045 Uiso d 0.56(7) A 2
C C1 -0.10630(15) 0.49402(11) 0.22003(6) 0.0300(2) Uani d 1 . .
C C2 -0.04506(12) 0.35314(9) 0.32993(5) 0.02290(19) Uani d 1 . .
C C3 0.03831(11) 0.33830(9) 0.41682(5) 0.02148(18) Uani d 1 . .
C C4 -0.00756(13) 0.23323(10) 0.45741(6) 0.0255(2) Uani d 1 . .
C C5 0.06741(13) 0.21642(10) 0.53842(6) 0.0272(2) Uani d 1 . .
C C6 0.18868(12) 0.30374(9) 0.57898(6) 0.02360(19) Uani d 1 . .
C C7 0.23487(11) 0.40975(8) 0.53865(5) 0.01984(17) Uani d 1 . .
C C8 0.15825(12) 0.42696(9) 0.45750(5) 0.02100(18) Uani d 1 . .
C C9 0.35890(12) 0.50819(8) 0.57990(5) 0.02039(18) Uani d 1 . .
C C10 0.44676(12) 0.49939(8) 0.66080(5) 0.02051(18) Uani d 1 . .
C C11 0.55464(12) 0.59996(8) 0.69575(5) 0.02053(18) Uani d 1 . .
C C12 0.65178(12) 0.60014(8) 0.78042(5) 0.01982(17) Uani d 1 . .
C C13 0.66742(13) 0.49140(9) 0.82826(6) 0.02281(19) Uani d 1 . .
C C14 0.76486(13) 0.49531(10) 0.90678(6) 0.0260(2) Uani d 1 . .
C C15 0.84439(13) 0.60801(10) 0.93823(6) 0.0264(2) Uani d 1 . .
C C16 0.82857(13) 0.71666(10) 0.89115(6) 0.0266(2) Uani d 1 . .
C C17 0.73336(13) 0.71309(9) 0.81247(6) 0.02385(19) Uani d 1 . .
H H1 -0.232(2) 0.4767(14) 0.2115(9) 0.039(4) Uiso d 1 . .
H H2 -0.085(2) 0.5860(16) 0.2101(9) 0.049(4) Uiso d 1 . .
H H3 -0.0581(19) 0.4386(14) 0.1844(8) 0.036(3) Uiso d 1 . .
H H4 -0.0921(19) 0.1711(14) 0.4287(8) 0.036(3) Uiso d 1 . .
H H5 0.0327(18) 0.1435(14) 0.5681(8) 0.036(3) Uiso d 1 . .
H H6 0.2389(17) 0.2880(12) 0.6355(8) 0.028(3) Uiso d 1 . .
H H8 0.1889(17) 0.4998(13) 0.4304(8) 0.030(3) Uiso d 1 . .
H H10 0.4322(18) 0.4265(13) 0.6917(8) 0.028(3) Uiso d 1 . .
H H13 0.6130(18) 0.4132(13) 0.8092(8) 0.031(3) Uiso d 1 . .
H H14 0.7750(18) 0.4169(13) 0.9395(8) 0.034(3) Uiso d 1 . .
H H15 0.9105(19) 0.6135(14) 0.9943(9) 0.038(4) Uiso d 1 . .
H H16 0.8836(18) 0.7951(13) 0.9107(8) 0.034(3) Uiso d 1 . .
H H17 0.7219(18) 0.7909(13) 0.7788(8) 0.035(3) Uiso d 1 . .

loop_
_atom_site_aniso_label
_atom_site_aniso_U_11
_atom_site_aniso_U_22
_atom_site_aniso_U_33
_atom_site_aniso_U_12
_atom_site_aniso_U_13
_atom_site_aniso_U_23
O1 0.0310(4) 0.0272(4) 0.0201(3) -0.0005(3) -0.0001(3) -0.0007(3)
O2 0.0381(4) 0.0291(4) 0.0263(4) -0.0026(3) -0.0033(3) -0.0062(3)
O3 0.0382(4) 0.0254(4) 0.0218(3) -0.0056(3) -0.0012(3) 0.0055(3)
O4 0.0421(4) 0.0227(3) 0.0224(3) -0.0083(3) 0.0019(3) 0.0034(3)
C1 0.0315(5) 0.0358(5) 0.0202(4) 0.0036(4) 0.0003(4) 0.0018(4)
C2 0.0208(4) 0.0251(4) 0.0221(4) 0.0024(3) 0.0032(3) -0.0035(3)
C3 0.0194(4) 0.0241(4) 0.0205(4) 0.0027(3) 0.0035(3) -0.0031(3)
C4 0.0227(4) 0.0266(5) 0.0265(5) -0.0031(3) 0.0039(3) -0.0033(4)
C5 0.0270(5) 0.0273(5) 0.0269(5) -0.0045(4) 0.0055(4) 0.0016(4)
C6 0.0236(4) 0.0259(4) 0.0207(4) 0.0000(3) 0.0037(3) 0.0010(3)
C7 0.0186(4) 0.0211(4) 0.0193(4) 0.0018(3) 0.0030(3) -0.0015(3)
C8 0.0206(4) 0.0222(4) 0.0197(4) 0.0018(3) 0.0033(3) -0.0010(3)
C9 0.0204(4) 0.0204(4) 0.0200(4) 0.0017(3) 0.0035(3) -0.0004(3)
C10 0.0234(4) 0.0192(4) 0.0182(4) -0.0011(3) 0.0029(3) 0.0000(3)
C11 0.0227(4) 0.0196(4) 0.0194(4) 0.0003(3) 0.0049(3) -0.0007(3)
C12 0.0209(4) 0.0198(4) 0.0188(4) -0.0013(3) 0.0044(3) -0.0025(3)
C13 0.0240(4) 0.0201(4) 0.0229(4) -0.0024(3) 0.0022(3) -0.0004(3)
C14 0.0256(5) 0.0274(5) 0.0234(4) -0.0011(3) 0.0018(4) 0.0027(3)
C15 0.0248(4) 0.0320(5) 0.0208(4) -0.0019(4) 0.0015(3) -0.0037(4)
C16 0.0283(5) 0.0259(5) 0.0250(4) -0.0056(4) 0.0044(4) -0.0074(4)
C17 0.0283(4) 0.0202(4) 0.0233(4) -0.0031(3) 0.0062(3) -0.0028(3)

loop_
_atom_type_symbol
_atom_type_description
_atom_type_scat_dispersion_real
_atom_type_scat_dispersion_imag
_atom_type_scat_source
C C 0.0033 0.0016 'International Tables Vol C Tables 4.2.6.8 and 6.1.1.4'
H H 0.0000 0.0000 'International Tables Vol C Tables 4.2.6.8 and 6.1.1.4'
O O 0.0106 0.0060 'International Tables Vol C Tables 4.2.6.8 and 6.1.1.4'

loop_
_geom_angle_atom_site_label_1
_geom_angle_atom_site_label_2
_geom_angle_atom_site_label_3
_geom_angle
C2 O1 C1 115.82(8)
C9 O3 H21 101(3)
C11 O4 H22 103(2)
O1 C1 H1 109.5(9)
O1 C1 H2 106.3(9)
H1 C1 H2 110.7(13)
O1 C1 H3 110.8(8)
H1 C1 H3 108.0(12)
H2 C1 H3 111.5(12)
O2 C2 O1 123.67(9)
O2 C2 C3 124.07(9)
O1 C2 C3 112.25(8)
C4 C3 C8 119.94(8)
C4 C3 C2 118.40(8)
C8 C3 C2 121.65(8)
C5 C4 C3 119.97(9)
C5 C4 H4 120.3(8)
C3 C4 H4 119.8(8)
C6 C5 C4 120.29(9)
C6 C5 H5 119.2(8)
C4 C5 H5 120.4(8)
C5 C6 C7 120.05(9)
C5 C6 H6 117.7(8)
C7 C6 H6 122.2(8)
C8 C7 C6 119.53(8)
C8 C7 C9 118.28(8)
C6 C7 C9 122.15(8)
C3 C8 C7 120.22(9)
C3 C8 H8 120.5(8)
C7 C8 H8 119.3(8)
O3 C9 C10 120.41(8)
O3 C9 C7 116.37(8)
C10 C9 C7 123.21(8)
C11 C10 C9 119.19(8)
C11 C10 H10 120.3(8)
C9 C10 H10 120.5(8)
O4 C11 C10 120.96(8)
O4 C11 C12 115.73(8)
C10 C11 C12 123.31(8)
C13 C12 C17 119.40(8)
C13 C12 C11 122.22(8)
C17 C12 C11 118.37(8)
C14 C13 C12 120.07(8)
C14 C13 H13 117.7(8)
C12 C13 H13 122.2(8)
C15 C14 C13 120.12(9)
C15 C14 H14 121.2(8)
C13 C14 H14 118.7(8)
C16 C15 C14 120.11(9)
C16 C15 H15 118.5(8)
C14 C15 H15 121.4(8)
C15 C16 C17 120.09(9)
C15 C16 H16 122.1(8)
C17 C16 H16 117.8(8)
C16 C17 C12 120.20(9)
C16 C17 H17 120.1(8)
C12 C17 H17 119.7(8)

loop_
_geom_bond_atom_site_label_1
_geom_bond_atom_site_label_2
_geom_bond_distance
O1 C2 1.3361(12)
O1 C1 1.4486(12)
O2 C2 1.2127(12)
O3 C9 1.2881(11)
O3 H21 0.92(7)
O4 C11 1.2989(11)
O4 H22 0.94(6)
C1 H1 0.980(15)
C1 H2 1.003(17)
C1 H3 0.977(14)
C2 C3 1.4952(12)
C3 C4 1.3936(14)
C3 C8 1.3945(13)
C4 C5 1.3932(14)
C4 H4 0.981(15)
C5 C6 1.3903(14)
C5 H5 0.990(14)
C6 C7 1.3999(13)
C6 H6 0.975(13)
C7 C8 1.3985(12)
C7 C9 1.4858(13)
C8 H8 0.953(13)
C9 C10 1.4072(12)
C10 C11 1.4017(12)
C10 H10 0.952(13)
C11 C12 1.4811(12)
C12 C13 1.3963(13)
C12 C17 1.4015(12)
C13 C14 1.3922(13)
C13 H13 0.950(14)
C14 C15 1.3904(14)
C14 H14 0.990(14)
C15 C16 1.3882(14)
C15 H15 0.986(15)
C16 C17 1.3887(13)
C16 H16 0.956(14)
C17 H17 0.993(14)

loop_
_geom_hbond_atom_site_label_D
_geom_hbond_atom_site_label_H
_geom_hbond_atom_site_label_A
_geom_hbond_site_symmetry_A
_geom_hbond_distance_DH
_geom_hbond_distance_HA
_geom_hbond_distance_DA
_geom_hbond_angle_DHA
O3 H21 O4 . 0.92(7) 1.54(7) 2.4358(10) 162(4)
O4 H22 O3 . 0.94(6) 1.55(6) 2.4358(10) 156(3)
C16 H16 O3 4_676 0.956(14) 2.417(14) 3.0837(12) 126.6(11)
C5 H5 Cg2 2_546 0.990(14) 2.740(15) 3.525(13) 135.0(8)
C14 H14 Cg1 4_666 0.990(14) 2.758(15) 3.968(12) 127.2(8)

_cod_database_fobs_code 2242500
